data_2022368
loop_
_publ_author_name
'Slyvka, Yurii'
'Kinzhybalo, Vasyl'
'Shyyka, Olga'
'Mys'kiv, Marian'

_publ_section_title
;
 Synthesis, structure and computational study of
 5-[(prop-2-en-1-yl)sulfanyl]-1,3,4-thiadiazol-2-amine (<i>Pesta</i>) and
 its heterometallic \p,\s-complex [Cu~2~FeCl~2~(<i>Pesta</i>)~4~][FeCl~4~]
;
_journal_coeditor_code VP3015
_journal_issue 5
_journal_name_full 'Acta Crystallographica Section C'
_journal_page_first 249
_journal_page_last 256
_journal_paper_doi 10.1107/S2053229621004198
_journal_volume 77
_journal_year 2021
_chemical_formula_iupac 'C5 H7 N3 S2'
_chemical_formula_moiety 'C5 H7 N3 S2'
_chemical_formula_sum 'C5 H7 N3 S2'
_chemical_formula_weight 173.26
_chemical_name_systematic
;
5-[(Prop-2-en-1-yl)sulfanyl]-1,3,4-thiadiazol-2-amine
;
_space_group_crystal_system triclinic
_space_group_IT_number 2
_space_group_name_Hall '-P 1'
_space_group_name_H-M_alt 'P -1'
_atom_sites_solution_hydrogens mixed
_audit_creation_method
;
Olex2 1.2
(compiled 2018.05.29 svn.r3508 for OlexSys, GUI svn.r5506)
;
_cell_angle_alpha 79.80(3)
_cell_angle_beta 72.96(3)
_cell_angle_gamma 80.62(3)
_cell_formula_units_Z 2
_cell_length_a 6.088(3)
_cell_length_b 7.826(3)
_cell_length_c 8.623(3)
_cell_measurement_reflns_used 2650
_cell_measurement_temperature 160.15
_cell_measurement_theta_max 29.6830
_cell_measurement_theta_min 3.3590
_cell_volume 383.9(3)
_computing_cell_refinement
;
CrysAlis PRO (Rigaku OD, 2015)
;
_computing_data_collection
;
CrysAlis PRO (Rigaku OD, 2015)
;
_computing_data_reduction
;
CrysAlis PRO (Rigaku OD, 2015)
;
_computing_molecular_graphics
;
OLEX2 (Dolomanov <i>et al.</i>,  2009)
;
_computing_publication_material
;
OLEX2 (Dolomanov <i>et al.</i>,  2009)
;
_computing_structure_refinement
;
SHELXL2018 (Sheldrick, 2015b)
;
_computing_structure_solution
;
SHELXT (Sheldrick, 2015a)
;
_diffrn_ambient_temperature 160.15
_diffrn_measured_fraction_theta_full 0.996
_diffrn_measured_fraction_theta_max 0.889
_diffrn_measurement_device_type 'Kuma KM-4-CCD'
_diffrn_measurement_method '\w scans'
_diffrn_radiation_type MoK\a
_diffrn_radiation_wavelength 0.71073
_diffrn_reflns_av_R_equivalents 0.0370
_diffrn_reflns_av_unetI/netI 0.0296
_diffrn_reflns_limit_h_max 8
_diffrn_reflns_limit_h_min -6
_diffrn_reflns_limit_k_max 10
_diffrn_reflns_limit_k_min -9
_diffrn_reflns_limit_l_max 11
_diffrn_reflns_limit_l_min -11
_diffrn_reflns_number 5125
_diffrn_reflns_theta_full 25.242
_diffrn_reflns_theta_max 29.564
_diffrn_reflns_theta_min 3.391
_exptl_absorpt_coefficient_mu 0.617
_exptl_absorpt_correction_T_max 0.582
_exptl_absorpt_correction_T_min 0.218
_exptl_absorpt_correction_type analytical
_exptl_absorpt_process_details
;
[CrysAlis PRO (Rigaku OD, 2015), based on expressions derived by
Clark & Reid (1995)]
;
_exptl_crystal_colour 'clear colourless'
_exptl_crystal_density_diffrn 1.499
_exptl_crystal_description block
_exptl_crystal_F_000 180
_exptl_crystal_size_max 0.9
_exptl_crystal_size_mid 0.48
_exptl_crystal_size_min 0.257
_refine_diff_density_max 0.399
_refine_diff_density_min -0.296
_refine_ls_extinction_method none
_refine_ls_goodness_of_fit_ref 1.055
_refine_ls_hydrogen_treatment mixed
_refine_ls_matrix_type full
_refine_ls_number_parameters 127
_refine_ls_number_reflns 1923
_refine_ls_number_restraints 0
_refine_ls_restrained_S_all 1.055
_refine_ls_R_factor_all 0.0462
_refine_ls_R_factor_gt 0.0406
_refine_ls_shift/su_max 0.001
_refine_ls_shift/su_mean 0.000
_refine_ls_structure_factor_coef Fsqd
_refine_ls_weighting_details 'w=1/[\s^2^(Fo^2^)+(0.0684P)^2^+0.0481P] where P=(Fo^2^+2Fc^2^)/3'
_refine_ls_weighting_scheme calc
_refine_ls_wR_factor_gt 0.1072
_refine_ls_wR_factor_ref 0.1128
_reflns_number_gt 1648
_reflns_number_total 1923
_reflns_threshold_expression 'I > 2\s(I)'
_cod_data_source_file vp3015sup1.cif
_cod_data_source_block Pesta
_cod_depositor_comments 'Adding full bibliography for 2022368--2022369.cif.'
_cod_database_code 2022368
_cod_database_fobs_code 2022368
_shelx_space_group_comment
;
The symmetry employed for this shelxl refinement is uniquely defined
by the following loop, which should always be used as a source of
symmetry information in preference to the above space-group names.
They are only intended as comments.
;
_shelx_estimated_absorpt_t_min 0.607
_shelx_estimated_absorpt_t_max 0.857

loop_
_space_group_symop_operation_xyz
'x, y, z'
'-x, -y, -z'

loop_
_atom_site_type_symbol
_atom_site_label
_atom_site_fract_x
_atom_site_fract_y
_atom_site_fract_z
_atom_site_U_iso_or_equiv
_atom_site_adp_type
_atom_site_calc_flag
_atom_site_occupancy
_atom_site_disorder_assembly
_atom_site_disorder_group
S S1 0.60004(7) 0.20729(6) 0.55188(5) 0.04715(18) Uani d 1 . .
S S2 1.10748(7) 0.28004(7) 0.40186(5) 0.05078(18) Uani d 1 . .
N N4 0.7092(2) 0.10329(19) 0.82074(17) 0.0432(3) Uani d 1 . .
N N3 0.9071(2) 0.1553(2) 0.70667(18) 0.0446(3) Uani d 1 . .
C C2 0.8779(3) 0.2125(2) 0.56378(19) 0.0383(3) Uani d 1 . .
N N2 0.3220(3) 0.0866(3) 0.8432(2) 0.0588(5) Uani d 1 . .
C C5 0.5339(3) 0.1237(2) 0.75821(19) 0.0397(3) Uani d 1 . .
C C9A 0.6565(18) 0.3818(9) 0.1493(11) 0.0637(16) Uani d 0.715(6) A 1
H H9AA 0.555951 0.474766 0.199455 0.076 Uiso calc 0.715(6) A 1
H H9AB 0.605956 0.317994 0.084768 0.076 Uiso calc 0.715(6) A 1
C C8A 0.8624(6) 0.3420(5) 0.1689(3) 0.0565(9) Uani d 0.715(6) A 1
H H8A 0.956270 0.248015 0.116280 0.068 Uiso calc 0.715(6) A 1
C C7A 0.9664(5) 0.4285(4) 0.2654(3) 0.0522(8) Uani d 0.715(6) A 1
H H7AA 0.843221 0.506879 0.330691 0.063 Uiso calc 0.715(6) A 1
H H7AB 1.080732 0.502135 0.188683 0.063 Uiso calc 0.715(6) A 1
C C7B 1.0096(11) 0.3004(8) 0.2193(7) 0.0433(18) Uani d 0.285(6) A 2
H H7BA 1.144285 0.314457 0.122215 0.052 Uiso calc 0.285(6) A 2
H H7BB 0.949535 0.190437 0.218771 0.052 Uiso calc 0.285(6) A 2
C C8B 0.8275(13) 0.4484(10) 0.2036(8) 0.0477(19) Uani d 0.285(6) A 2
H H8B 0.851636 0.560141 0.219669 0.057 Uiso calc 0.285(6) A 2
C C9B 0.639(4) 0.436(2) 0.169(2) 0.050(3) Uani d 0.285(6) A 2
H H9BA 0.608843 0.325900 0.152624 0.060 Uiso calc 0.285(6) A 2
H H9BB 0.529345 0.536054 0.161258 0.060 Uiso calc 0.285(6) A 2
H H2A 0.299(4) 0.032(3) 0.936(3) 0.062(7) Uiso d 1 . .
H H2B 0.212(4) 0.101(3) 0.798(3) 0.063(6) Uiso d 1 . .

loop_
_atom_site_aniso_label
_atom_site_aniso_U_11
_atom_site_aniso_U_22
_atom_site_aniso_U_33
_atom_site_aniso_U_12
_atom_site_aniso_U_13
_atom_site_aniso_U_23
S1 0.0318(2) 0.0753(3) 0.0335(2) -0.0134(2) -0.01391(18) 0.00996(19)
S2 0.0317(3) 0.0748(3) 0.0421(3) -0.0137(2) -0.00866(19) 0.0063(2)
N4 0.0345(7) 0.0626(8) 0.0330(7) -0.0125(6) -0.0133(5) 0.0052(6)
N3 0.0352(7) 0.0624(8) 0.0374(7) -0.0133(6) -0.0147(6) 0.0047(6)
C2 0.0301(7) 0.0483(8) 0.0369(8) -0.0079(6) -0.0120(6) 0.0011(6)
N2 0.0350(8) 0.0980(13) 0.0391(8) -0.0195(8) -0.0139(7) 0.0191(8)
C5 0.0341(8) 0.0515(8) 0.0320(7) -0.0075(6) -0.0109(6) 0.0037(6)
C9A 0.068(4) 0.076(4) 0.052(3) -0.018(3) -0.023(3) -0.002(3)
C8A 0.0602(19) 0.070(2) 0.0375(13) -0.0107(15) -0.0111(12) -0.0037(12)
C7A 0.0516(15) 0.0591(17) 0.0454(14) -0.0186(12) -0.0154(12) 0.0091(11)
C7B 0.039(3) 0.057(4) 0.030(3) -0.007(3) -0.008(2) -0.001(2)
C8B 0.057(4) 0.041(4) 0.040(3) -0.007(3) -0.010(3) 0.005(2)
C9B 0.049(5) 0.060(7) 0.040(5) 0.001(6) -0.017(4) -0.003(5)

loop_
_atom_type_symbol
_atom_type_description
_atom_type_scat_dispersion_real
_atom_type_scat_dispersion_imag
_atom_type_scat_source
C C 0.0033 0.0016 'International Tables Vol C Tables 4.2.6.8 and 6.1.1.4'
H H 0.0000 0.0000 'International Tables Vol C Tables 4.2.6.8 and 6.1.1.4'
N N 0.0061 0.0033 'International Tables Vol C Tables 4.2.6.8 and 6.1.1.4'
S S 0.1246 0.1234 'International Tables Vol C Tables 4.2.6.8 and 6.1.1.4'

loop_
_geom_angle_atom_site_label_1
_geom_angle_atom_site_label_2
_geom_angle_atom_site_label_3
_geom_angle_site_symmetry_1
_geom_angle_site_symmetry_3
_geom_angle
_geom_angle_publ_flag
C2 S1 C5 . . 86.90(8) ?
C2 S2 C7A . . 103.27(11) ?
C2 S2 C7B . . 105.6(2) ?
C5 N4 N3 . . 112.12(13) ?
C2 N3 N4 . . 113.35(14) ?
S1 C2 S2 . . 125.49(10) ?
N3 C2 S1 . . 113.92(13) ?
N3 C2 S2 . . 120.56(13) ?
C5 N2 H2A . . 120.6(17) ?
C5 N2 H2B . . 121.6(16) ?
H2A N2 H2B . . 117(2) ?
N4 C5 S1 . . 113.70(13) ?
N4 C5 N2 . . 124.04(16) ?
N2 C5 S1 . . 122.26(13) ?
H9AA C9A H9AB . . 120.0 ?
C8A C9A H9AA . . 120.0 ?
C8A C9A H9AB . . 120.0 ?
C9A C8A H8A . . 116.8 ?
C9A C8A C7A . . 126.5(4) ?
C7A C8A H8A . . 116.8 ?
S2 C7A H7AA . . 108.6 ?
S2 C7A H7AB . . 108.6 ?
C8A C7A S2 . . 114.5(2) ?
C8A C7A H7AA . . 108.6 ?
C8A C7A H7AB . . 108.6 ?
H7AA C7A H7AB . . 107.6 ?
S2 C7B H7BA . . 108.6 ?
S2 C7B H7BB . . 108.6 ?
H7BA C7B H7BB . . 107.6 ?
C8B C7B S2 . . 114.8(5) ?
C8B C7B H7BA . . 108.6 ?
C8B C7B H7BB . . 108.6 ?
C7B C8B H8B . . 117.8 ?
C9B C8B C7B . . 124.5(9) ?
C9B C8B H8B . . 117.8 ?
C8B C9B H9BA . . 120.0 ?
C8B C9B H9BB . . 120.0 ?
H9BA C9B H9BB . . 120.0 ?

loop_
_geom_bond_atom_site_label_1
_geom_bond_atom_site_label_2
_geom_bond_site_symmetry_2
_geom_bond_distance
_geom_bond_publ_flag
S1 C2 . 1.7320(18) ?
S1 C5 . 1.7347(17) ?
S2 C2 . 1.7373(18) ?
S2 C7A . 1.804(3) ?
S2 C7B . 1.813(6) ?
N4 N3 . 1.382(2) ?
N4 C5 . 1.306(2) ?
N3 C2 . 1.287(2) ?
N2 C5 . 1.333(2) ?
N2 H2A . 0.82(2) ?
N2 H2B . 0.85(3) ?
C9A H9AA . 0.9500 ?
C9A H9AB . 0.9500 ?
C9A C8A . 1.294(10) ?
C8A H8A . 0.9500 ?
C8A C7A . 1.483(5) ?
C7A H7AA . 0.9900 ?
C7A H7AB . 0.9900 ?
C7B H7BA . 0.9900 ?
C7B H7BB . 0.9900 ?
C7B C8B . 1.484(10) ?
C8B H8B . 0.9500 ?
C8B C9B . 1.29(2) ?
C9B H9BA . 0.9500 ?
C9B H9BB . 0.9500 ?

loop_
_geom_hbond_atom_site_label_D
_geom_hbond_atom_site_label_H
_geom_hbond_atom_site_label_A
_geom_hbond_site_symmetry_A
_geom_hbond_distance_DH
_geom_hbond_distance_HA
_geom_hbond_distance_DA
_geom_hbond_angle_DHA
_geom_hbond_publ_flag
N2 H2A N4 2_657 0.82(2) 2.16(2) 2.981(3) 171(2) yes
N2 H2B N3 1_455 0.85(3) 2.17(3) 3.021(3) 173(2) yes

loop_
_geom_torsion_atom_site_label_1
_geom_torsion_atom_site_label_2
_geom_torsion_atom_site_label_3
_geom_torsion_atom_site_label_4
_geom_torsion_site_symmetry_1
_geom_torsion_site_symmetry_2
_geom_torsion_site_symmetry_3
_geom_torsion_site_symmetry_4
_geom_torsion
_geom_torsion_publ_flag
S2 C7B C8B C9B . . . . -131.4(12) ?
N4 N3 C2 S1 . . . . -0.56(19) ?
N4 N3 C2 S2 . . . . -178.65(11) ?
N3 N4 C5 S1 . . . . 0.58(18) ?
N3 N4 C5 N2 . . . . -178.68(18) ?
C2 S1 C5 N4 . . . . -0.73(13) ?
C2 S1 C5 N2 . . . . 178.54(17) ?
C2 S2 C7A C8A . . . . -76.7(2) ?
C2 S2 C7B C8B . . . . 70.0(5) ?
C5 S1 C2 S2 . . . . 178.70(12) ?
C5 S1 C2 N3 . . . . 0.73(14) ?
C5 N4 N3 C2 . . . . 0.0(2) ?
C9A C8A C7A S2 . . . . 132.6(6) ?
C7A S2 C2 S1 . . . . 26.03(15) ?
C7A S2 C2 N3 . . . . -156.12(17) ?
C7B S2 C2 S1 . . . . -10.7(2) ?
C7B S2 C2 N3 . . . . 167.1(2) ?
